data_2232432
loop_
_publ_author_name
'Zheng, Juanjuan'
'Wang, Xueyuan'
'Pang, Dongying'
'Sun, Yan'
'Su, Wei'

_publ_section_title
;
 Dimethyl 2,6-dimethyl-4-(2-nitrophenyl)pyridine-3,5-dicarboxylate
;
_journal_coeditor_code QM2031
_journal_issue 11
_journal_name_full 'Acta Crystallographica Section E'
_journal_page_first o2820
_journal_paper_doi 10.1107/S1600536811039626
_journal_volume 67
_journal_year 2011
_chemical_formula_iupac 'C17 H16 N2 O6'
_chemical_formula_moiety 'C17 H16 N2 O6'
_chemical_formula_sum 'C17 H16 N2 O6'
_chemical_formula_weight 344.32
_chemical_name_systematic
;
Dimethyl 2,6-dimethyl-4-(2-nitrophenyl)pyridine-3,5-dicarboxylate
;
_space_group_IT_number 2
_symmetry_cell_setting triclinic
_symmetry_space_group_name_Hall '-P 1'
_symmetry_space_group_name_H-M 'P -1'
_atom_sites_solution_hydrogens geom
_atom_sites_solution_primary direct
_atom_sites_solution_secondary difmap
_audit_creation_method SHELXL-97
_cell_angle_alpha 103.32(2)
_cell_angle_beta 93.75(5)
_cell_angle_gamma 105.39(3)
_cell_formula_units_Z 2
_cell_length_a 7.578(4)
_cell_length_b 8.141(4)
_cell_length_c 14.235(9)
_cell_measurement_reflns_used 2919
_cell_measurement_temperature 298(2)
_cell_measurement_theta_max 28.0
_cell_measurement_theta_min 1.5
_cell_volume 816.4(8)
_computing_cell_refinement 'CrystalClear (Rigaku, 2005)'
_computing_data_collection 'CrystalClear (Rigaku, 2005)'
_computing_data_reduction 'CrystalClear (Rigaku, 2005)'
_computing_molecular_graphics 'SHELXTL (Sheldrick, 2008)'
_computing_publication_material 'CrystalStructure (Rigaku, 2005)'
_computing_structure_refinement 'SHELXL97 (Sheldrick, 2008)'
_computing_structure_solution 'SHELXS97 (Sheldrick, 2008)'
_diffrn_ambient_temperature 298(2)
_diffrn_detector_area_resol_mean 14.22
_diffrn_measured_fraction_theta_full 0.986
_diffrn_measured_fraction_theta_max 0.986
_diffrn_measurement_device_type 'Rigaku Saturn724 CCD'
_diffrn_measurement_method '\w and \f'
_diffrn_radiation_monochromator multilayer
_diffrn_radiation_source 'rotating anode'
_diffrn_radiation_type MoK\a
_diffrn_radiation_wavelength 0.71073
_diffrn_reflns_av_R_equivalents 0.0470
_diffrn_reflns_av_sigmaI/netI 0.0775
_diffrn_reflns_limit_h_max 9
_diffrn_reflns_limit_h_min -9
_diffrn_reflns_limit_k_max 10
_diffrn_reflns_limit_k_min -10
_diffrn_reflns_limit_l_max 17
_diffrn_reflns_limit_l_min -18
_diffrn_reflns_number 8658
_diffrn_reflns_theta_full 27.91
_diffrn_reflns_theta_max 27.91
_diffrn_reflns_theta_min 1.48
_diffrn_standards_decay_% 0
_diffrn_standards_interval_count 0
_diffrn_standards_interval_time 0
_diffrn_standards_number 0
_exptl_absorpt_coefficient_mu 0.108
_exptl_absorpt_correction_T_max 0.9872
_exptl_absorpt_correction_T_min 0.9788
_exptl_absorpt_correction_type multi-scan
_exptl_absorpt_process_details '(CrystalClear; Rigaku, 2005)'
_exptl_crystal_colour yellow
_exptl_crystal_density_diffrn 1.401
_exptl_crystal_density_method 'not measured'
_exptl_crystal_description Prism
_exptl_crystal_F_000 360
_exptl_crystal_size_max 0.20
_exptl_crystal_size_mid 0.18
_exptl_crystal_size_min 0.12
_refine_diff_density_max 0.210
_refine_diff_density_min -0.288
_refine_ls_extinction_method none
_refine_ls_goodness_of_fit_ref 1.033
_refine_ls_hydrogen_treatment constr
_refine_ls_matrix_type full
_refine_ls_number_parameters 230
_refine_ls_number_reflns 3843
_refine_ls_number_restraints 0
_refine_ls_restrained_S_all 1.033
_refine_ls_R_factor_all 0.0601
_refine_ls_R_factor_gt 0.0379
_refine_ls_shift/su_max 0.001
_refine_ls_shift/su_mean 0.000
_refine_ls_structure_factor_coef Fsqd
_refine_ls_weighting_details 'calc w=1/[\s^2^(Fo^2^)+(0.0280P)^2^+0.0000P] where P=(Fo^2^+2Fc^2^)/3'
_refine_ls_weighting_scheme calc
_refine_ls_wR_factor_gt 0.0858
_refine_ls_wR_factor_ref 0.0966
_reflns_number_gt 2247
_reflns_number_total 3843
_reflns_threshold_expression I>2\s(I)
_cod_data_source_file qm2031.cif
_cod_data_source_block I
_cod_database_code 2232432
_cod_database_fobs_code 2232432

loop_
_symmetry_equiv_pos_as_xyz
'x, y, z'
'-x, -y, -z'

loop_
_atom_site_type_symbol
_atom_site_label
_atom_site_fract_x
_atom_site_fract_y
_atom_site_fract_z
_atom_site_U_iso_or_equiv
_atom_site_adp_type
_atom_site_calc_flag
_atom_site_refinement_flags
_atom_site_occupancy
_atom_site_symmetry_multiplicity
O O1 0.76803(15) 0.93198(15) 0.92024(8) 0.0333(3) Uani d . 1 1
O O2 0.84798(13) 0.68996(14) 0.85050(7) 0.0240(3) Uani d . 1 1
O O3 0.40716(15) 0.78829(15) 0.70787(8) 0.0344(3) Uani d . 1 1
O O4 0.63979(19) 0.91761(16) 0.64507(10) 0.0520(4) Uani d . 1 1
O O5 0.13443(14) 0.30250(15) 0.61801(7) 0.0279(3) Uani d . 1 1
O O6 0.18628(14) 0.11367(14) 0.70271(7) 0.0259(3) Uani d . 1 1
N N1 0.26875(17) 0.55143(17) 0.95102(9) 0.0218(3) Uani d . 1 1
N N2 0.54570(19) 0.78817(18) 0.66853(9) 0.0283(3) Uani d . 1 1
C C1 0.5124(2) 0.7905(2) 1.05399(10) 0.0256(4) Uani d . 1 1
H H1A 0.4799 0.8996 1.0549 0.038 Uiso calc R 1 1
H H1B 0.6471 0.8165 1.0651 0.038 Uiso calc R 1 1
H H1C 0.4582 0.7401 1.1054 0.038 Uiso calc R 1 1
C C2 0.4386(2) 0.6606(2) 0.95644(10) 0.0200(3) Uani d . 1 1
C C3 0.53855(19) 0.65051(19) 0.87679(10) 0.0184(3) Uani d . 1 1
C C4 0.45649(19) 0.52477(19) 0.78913(10) 0.0175(3) Uani d . 1 1
C C5 0.2806(2) 0.4125(2) 0.78490(10) 0.0188(3) Uani d . 1 1
C C6 0.1892(2) 0.4295(2) 0.86757(11) 0.0200(3) Uani d . 1 1
C C7 -0.0011(2) 0.3140(2) 0.86810(11) 0.0278(4) Uani d . 1 1
H H7A 0.0077 0.2160 0.8954 0.042 Uiso calc R 1 1
H H7B -0.0653 0.2675 0.8013 0.042 Uiso calc R 1 1
H H7C -0.0701 0.3832 0.9080 0.042 Uiso calc R 1 1
C C8 0.7278(2) 0.7743(2) 0.88633(11) 0.0214(3) Uani d . 1 1
C C9 1.0316(2) 0.8018(2) 0.84997(12) 0.0297(4) Uani d . 1 1
H H9A 1.0228 0.8948 0.8183 0.045 Uiso calc R 1 1
H H9B 1.1038 0.7310 0.8141 0.045 Uiso calc R 1 1
H H9C 1.0925 0.8554 0.9171 0.045 Uiso calc R 1 1
C C10 0.55534(18) 0.50220(19) 0.70104(10) 0.0176(3) Uani d . 1 1
C C11 0.6085(2) 0.3487(2) 0.67264(10) 0.0226(4) Uani d . 1 1
H H11 0.5774 0.2612 0.7077 0.027 Uiso calc R 1 1
C C12 0.7059(2) 0.3213(2) 0.59432(11) 0.0267(4) Uani d . 1 1
H H12 0.7401 0.2154 0.5759 0.032 Uiso calc R 1 1
C C13 0.7538(2) 0.4482(2) 0.54255(11) 0.0263(4) Uani d . 1 1
H H13 0.8218 0.4296 0.4893 0.032 Uiso calc R 1 1
C C14 0.7024(2) 0.6014(2) 0.56854(11) 0.0237(4) Uani d . 1 1
H H14 0.7342 0.6887 0.5334 0.028 Uiso calc R 1 1
C C15 0.60384(19) 0.6254(2) 0.64663(10) 0.0202(3) Uani d . 1 1
C C16 0.19127(19) 0.2747(2) 0.69257(11) 0.0200(3) Uani d . 1 1
C C17 0.1122(2) -0.0294(2) 0.61593(12) 0.0364(4) Uani d . 1 1
H H17A -0.0139 -0.0318 0.5937 0.055 Uiso calc R 1 1
H H17B 0.1105 -0.1415 0.6307 0.055 Uiso calc R 1 1
H H17C 0.1898 -0.0116 0.5646 0.055 Uiso calc R 1 1

loop_
_atom_site_aniso_label
_atom_site_aniso_U_11
_atom_site_aniso_U_22
_atom_site_aniso_U_33
_atom_site_aniso_U_12
_atom_site_aniso_U_13
_atom_site_aniso_U_23
O1 0.0287(7) 0.0182(6) 0.0483(8) 0.0042(5) 0.0079(5) 0.0014(6)
O2 0.0200(6) 0.0216(6) 0.0293(6) 0.0058(5) 0.0056(5) 0.0041(5)
O3 0.0382(7) 0.0388(8) 0.0381(7) 0.0221(6) 0.0167(6) 0.0170(6)
O4 0.0680(10) 0.0273(8) 0.0727(10) 0.0148(7) 0.0355(8) 0.0278(8)
O5 0.0279(6) 0.0343(7) 0.0211(6) 0.0059(5) 0.0023(5) 0.0102(5)
O6 0.0320(6) 0.0194(6) 0.0223(6) 0.0061(5) -0.0008(5) 0.0004(5)
N1 0.0245(7) 0.0220(7) 0.0214(7) 0.0086(6) 0.0074(5) 0.0072(6)
N2 0.0376(9) 0.0251(8) 0.0255(8) 0.0098(7) 0.0069(6) 0.0111(7)
C1 0.0318(9) 0.0260(9) 0.0212(8) 0.0119(8) 0.0040(7) 0.0058(7)
C2 0.0248(8) 0.0195(8) 0.0188(8) 0.0109(7) 0.0036(6) 0.0057(7)
C3 0.0200(8) 0.0168(8) 0.0211(8) 0.0080(7) 0.0040(6) 0.0065(7)
C4 0.0205(8) 0.0173(8) 0.0188(8) 0.0094(7) 0.0062(6) 0.0072(7)
C5 0.0210(8) 0.0190(8) 0.0188(8) 0.0077(7) 0.0052(6) 0.0066(7)
C6 0.0222(8) 0.0190(8) 0.0217(8) 0.0082(7) 0.0065(6) 0.0072(7)
C7 0.0247(9) 0.0281(10) 0.0287(9) 0.0048(8) 0.0119(7) 0.0045(8)
C8 0.0248(8) 0.0223(9) 0.0176(8) 0.0074(7) 0.0039(6) 0.0051(7)
C9 0.0192(8) 0.0312(10) 0.0363(10) 0.0029(7) 0.0059(7) 0.0085(8)
C10 0.0131(7) 0.0195(8) 0.0170(8) 0.0008(6) 0.0016(6) 0.0034(6)
C11 0.0219(8) 0.0213(9) 0.0241(9) 0.0054(7) 0.0041(7) 0.0055(7)
C12 0.0244(9) 0.0258(9) 0.0285(9) 0.0101(8) 0.0054(7) 0.0005(8)
C13 0.0201(8) 0.0334(10) 0.0210(9) 0.0047(8) 0.0067(6) 0.0012(8)
C14 0.0207(8) 0.0276(9) 0.0194(8) 0.0001(7) 0.0039(6) 0.0071(7)
C15 0.0185(8) 0.0193(8) 0.0207(8) 0.0034(7) 0.0023(6) 0.0036(7)
C16 0.0142(7) 0.0234(9) 0.0231(9) 0.0041(7) 0.0080(6) 0.0073(7)
C17 0.0424(11) 0.0262(10) 0.0303(10) 0.0072(9) -0.0033(8) -0.0074(8)

loop_
_atom_type_symbol
_atom_type_description
_atom_type_scat_dispersion_real
_atom_type_scat_dispersion_imag
_atom_type_scat_source
C C 0.0033 0.0016 'International Tables Vol C Tables 4.2.6.8 and 6.1.1.4'
H H 0.0000 0.0000 'International Tables Vol C Tables 4.2.6.8 and 6.1.1.4'
N N 0.0061 0.0033 'International Tables Vol C Tables 4.2.6.8 and 6.1.1.4'
O O 0.0106 0.0060 'International Tables Vol C Tables 4.2.6.8 and 6.1.1.4'

loop_
_geom_angle_atom_site_label_1
_geom_angle_atom_site_label_2
_geom_angle_atom_site_label_3
_geom_angle
C8 O2 C9 115.40(13)
C16 O6 C17 115.28(12)
C2 N1 C6 120.11(13)
O3 N2 O4 123.19(15)
O3 N2 C15 118.96(13)
O4 N2 C15 117.85(14)
C2 C1 H1A 109.5
C2 C1 H1B 109.5
H1A C1 H1B 109.5
C2 C1 H1C 109.5
H1A C1 H1C 109.5
H1B C1 H1C 109.5
N1 C2 C3 121.69(15)
N1 C2 C1 114.91(13)
C3 C2 C1 123.39(14)
C4 C3 C2 118.72(14)
C4 C3 C8 121.45(13)
C2 C3 C8 119.83(14)
C5 C4 C3 118.81(13)
C5 C4 C10 118.94(14)
C3 C4 C10 122.20(13)
C4 C5 C6 119.36(14)
C4 C5 C16 119.84(13)
C6 C5 C16 120.80(14)
N1 C6 C5 121.30(14)
N1 C6 C7 116.40(13)
C5 C6 C7 122.30(14)
C6 C7 H7A 109.5
C6 C7 H7B 109.5
H7A C7 H7B 109.5
C6 C7 H7C 109.5
H7A C7 H7C 109.5
H7B C7 H7C 109.5
O1 C8 O2 123.61(15)
O1 C8 C3 124.63(14)
O2 C8 C3 111.74(14)
O2 C9 H9A 109.5
O2 C9 H9B 109.5
H9A C9 H9B 109.5
O2 C9 H9C 109.5
H9A C9 H9C 109.5
H9B C9 H9C 109.5
C15 C10 C11 116.86(13)
C15 C10 C4 125.17(14)
C11 C10 C4 117.94(13)
C12 C11 C10 121.28(15)
C12 C11 H11 119.4
C10 C11 H11 119.4
C11 C12 C13 120.22(15)
C11 C12 H12 119.9
C13 C12 H12 119.9
C14 C13 C12 119.93(14)
C14 C13 H13 120.0
C12 C13 H13 120.0
C13 C14 C15 118.90(15)
C13 C14 H14 120.5
C15 C14 H14 120.5
C14 C15 C10 122.80(15)
C14 C15 N2 116.56(14)
C10 C15 N2 120.61(13)
O5 C16 O6 123.94(15)
O5 C16 C5 125.59(15)
O6 C16 C5 110.45(13)
O6 C17 H17A 109.5
O6 C17 H17B 109.5
H17A C17 H17B 109.5
O6 C17 H17C 109.5
H17A C17 H17C 109.5
H17B C17 H17C 109.5

loop_
_geom_bond_atom_site_label_1
_geom_bond_atom_site_label_2
_geom_bond_distance
O1 C8 1.2086(18)
O2 C8 1.3392(18)
O2 C9 1.4485(18)
O3 N2 1.2218(16)
O4 N2 1.2349(16)
O5 C16 1.2107(18)
O6 C16 1.3427(19)
O6 C17 1.4481(19)
N1 C2 1.342(2)
N1 C6 1.344(2)
N2 C15 1.478(2)
C1 C2 1.506(2)
C1 H1A 0.9800
C1 H1B 0.9800
C1 H1C 0.9800
C2 C3 1.403(2)
C3 C4 1.401(2)
C3 C8 1.495(2)
C4 C5 1.390(2)
C4 C10 1.502(2)
C5 C6 1.402(2)
C5 C16 1.498(2)
C6 C7 1.500(2)
C7 H7A 0.9800
C7 H7B 0.9800
C7 H7C 0.9800
C9 H9A 0.9800
C9 H9B 0.9800
C9 H9C 0.9800
C10 C15 1.393(2)
C10 C11 1.394(2)
C11 C12 1.385(2)
C11 H11 0.9500
C12 C13 1.388(2)
C12 H12 0.9500
C13 C14 1.381(2)
C13 H13 0.9500
C14 C15 1.385(2)
C14 H14 0.9500
C17 H17A 0.9800
C17 H17B 0.9800
C17 H17C 0.9800

loop_
_geom_torsion_atom_site_label_1
_geom_torsion_atom_site_label_2
_geom_torsion_atom_site_label_3
_geom_torsion_atom_site_label_4
_geom_torsion
C6 N1 C2 C3 -0.6(2)
C6 N1 C2 C1 -179.75(12)
N1 C2 C3 C4 1.1(2)
C1 C2 C3 C4 -179.85(13)
N1 C2 C3 C8 -179.70(13)
C1 C2 C3 C8 -0.7(2)
C2 C3 C4 C5 -1.2(2)
C8 C3 C4 C5 179.60(13)
C2 C3 C4 C10 -178.56(13)
C8 C3 C4 C10 2.3(2)
C3 C4 C5 C6 0.9(2)
C10 C4 C5 C6 178.33(13)
C3 C4 C5 C16 -178.88(13)
C10 C4 C5 C16 -1.5(2)
C2 N1 C6 C5 0.3(2)
C2 N1 C6 C7 -179.65(13)
C4 C5 C6 N1 -0.5(2)
C16 C5 C6 N1 179.35(13)
C4 C5 C6 C7 179.50(13)
C16 C5 C6 C7 -0.7(2)
C9 O2 C8 O1 -3.1(2)
C9 O2 C8 C3 175.45(12)
C4 C3 C8 O1 131.12(17)
C2 C3 C8 O1 -48.0(2)
C4 C3 C8 O2 -47.44(18)
C2 C3 C8 O2 133.40(14)
C5 C4 C10 C15 115.28(17)
C3 C4 C10 C15 -67.4(2)
C5 C4 C10 C11 -66.86(18)
C3 C4 C10 C11 110.45(17)
C15 C10 C11 C12 0.4(2)
C4 C10 C11 C12 -177.67(14)
C10 C11 C12 C13 0.4(2)
C11 C12 C13 C14 -0.7(2)
C12 C13 C14 C15 0.2(2)
C13 C14 C15 C10 0.6(2)
C13 C14 C15 N2 -177.47(13)
C11 C10 C15 C14 -0.9(2)
C4 C10 C15 C14 176.99(14)
C11 C10 C15 N2 177.12(13)
C4 C10 C15 N2 -5.0(2)
O3 N2 C15 C14 152.38(14)
O4 N2 C15 C14 -27.0(2)
O3 N2 C15 C10 -25.7(2)
O4 N2 C15 C10 154.89(15)
C17 O6 C16 O5 1.9(2)
C17 O6 C16 C5 -176.59(11)
C4 C5 C16 O5 -70.6(2)
C6 C5 C16 O5 109.63(18)
C4 C5 C16 O6 107.95(15)
C6 C5 C16 O6 -71.86(17)

loop_
_cod_related_entry_id
_cod_related_entry_database
_cod_related_entry_code
1 ChemSpider 114101
